data_4070594
loop_
_publ_author_name
'Ye, Wei-Ping'
'Zhan, Jie'
'Pan, Li'
'Hu, Ning-Hai'
'Li, Yue-Sheng'

_publ_section_title
;
 Synthesis and Characterization of Titanium Complexes Bearing Two
 \b-Enaminoketonato Ligands with Electron-Withdrawing Groups and Their
 Behavior in Ethylene Polymerization
;
_journal_issue 15
_journal_name_full Organometallics
_journal_page_first 3642
_journal_paper_doi 10.1021/om700803u
_journal_volume 27
_journal_year 2008
_chemical_formula_sum 'C29.5 H29.5 Cl2 F10 N2 O2 Ti'
_chemical_formula_weight 752.85
_chemical_name_systematic
; 
 ? 
;
_space_group_IT_number 14
_symmetry_cell_setting monoclinic
_symmetry_space_group_name_Hall '-P 2yn'
_symmetry_space_group_name_H-M 'P 1 21/n 1'
_atom_sites_solution_hydrogens geom
_atom_sites_solution_primary direct
_atom_sites_solution_secondary difmap
_audit_creation_method SHELXL-97
_cell_angle_alpha 90.00
_cell_angle_beta 99.9150(10)
_cell_angle_gamma 90.00
_cell_formula_units_Z 4
_cell_length_a 13.9050(8)
_cell_length_b 16.9870(10)
_cell_length_c 15.1935(9)
_cell_measurement_reflns_used 4321
_cell_measurement_temperature 187(2)
_cell_measurement_theta_max 24.23
_cell_measurement_theta_min 2.19
_cell_volume 3535.2(4)
_computing_cell_refinement 'Bruker SMART'
_computing_data_collection 'Bruker SMART'
_computing_data_reduction 'Bruker SAINT'
_computing_molecular_graphics 'Bruker SHELXTL'
_computing_publication_material 'Bruker SHELXTL'
_computing_structure_refinement 'SHELXL-97 (Sheldrick, 1997)'
_computing_structure_solution 'SHELXS-97 (Sheldrick, 1990)'
_diffrn_ambient_temperature 187(2)
_diffrn_measured_fraction_theta_full 0.998
_diffrn_measured_fraction_theta_max 0.998
_diffrn_measurement_device_type 'CCD area detector'
_diffrn_measurement_method 'phi and omega scans'
_diffrn_radiation_monochromator graphite
_diffrn_radiation_source 'fine-focus sealed tube'
_diffrn_radiation_type MoK\a
_diffrn_radiation_wavelength 0.71073
_diffrn_reflns_av_R_equivalents 0.0366
_diffrn_reflns_av_sigmaI/netI 0.0441
_diffrn_reflns_limit_h_max 17
_diffrn_reflns_limit_h_min -15
_diffrn_reflns_limit_k_max 20
_diffrn_reflns_limit_k_min -17
_diffrn_reflns_limit_l_max 18
_diffrn_reflns_limit_l_min -16
_diffrn_reflns_number 20253
_diffrn_reflns_theta_full 26.04
_diffrn_reflns_theta_max 26.04
_diffrn_reflns_theta_min 1.83
_exptl_absorpt_coefficient_mu 0.474
_exptl_absorpt_correction_T_max 0.9698
_exptl_absorpt_correction_T_min 0.8213
_exptl_absorpt_correction_type multi-scan
_exptl_crystal_density_diffrn 1.415
_exptl_crystal_density_method 'not measured'
_exptl_crystal_F_000 1530
_exptl_crystal_size_max 0.43
_exptl_crystal_size_mid 0.13
_exptl_crystal_size_min 0.07
_refine_diff_density_max 0.957
_refine_diff_density_min -0.276
_refine_diff_density_rms 0.086
_refine_ls_extinction_method none
_refine_ls_goodness_of_fit_ref 0.968
_refine_ls_hydrogen_treatment constr
_refine_ls_matrix_type full
_refine_ls_number_parameters 440
_refine_ls_number_reflns 6954
_refine_ls_number_restraints 2
_refine_ls_restrained_S_all 0.975
_refine_ls_R_factor_all 0.0699
_refine_ls_R_factor_gt 0.0507
_refine_ls_shift/su_max 0.004
_refine_ls_shift/su_mean 0.000
_refine_ls_structure_factor_coef Fsqd
_refine_ls_weighting_details 'calc w=1/[\s^2^(Fo^2^)+(0.1088P)^2^+0.3157P] where P=(Fo^2^+2Fc^2^)/3'
_refine_ls_weighting_scheme calc
_refine_ls_wR_factor_gt 0.1447
_refine_ls_wR_factor_ref 0.1622
_reflns_number_gt 5218
_reflns_number_total 6954
_reflns_threshold_expression >2sigma(I)
_cod_data_source_file om700803u-file001.cif
_cod_data_source_block q077
_cod_depositor_comments
;
The following automatic conversions were performed:

'_symmetry_cell_setting' value 'Monoclinic' changed to 'monoclinic'
according to /home/saulius/struct/CIF-dictionaries/cif_core.dic
dictionary named 'cif_core.dic' version 2.4.1 from
2010-06-29.

'_exptl_absorpt_correction_type' value 'Multi-scan'
changed to 'multi-scan' according to
/home/saulius/struct/CIF-dictionaries/cif_core.dic dictionary named
'cif_core.dic' version 2.4.1 from 2010-06-29.

Automatic conversion script
Id: cif_fix_values 1715 2011-07-08 13:25:40Z adriana 
;
_cod_original_sg_symbol_H-M P2(1)/n
_cod_original_formula_sum 'C29.50 H29.50 Cl2 F10 N2 O2 Ti'
_cod_database_code 4070594

loop_
_symmetry_equiv_pos_as_xyz
'x, y, z'
'-x+1/2, y+1/2, -z+1/2'
'-x, -y, -z'
'x-1/2, -y-1/2, z-1/2'

loop_
_atom_site_label
_atom_site_type_symbol
_atom_site_fract_x
_atom_site_fract_y
_atom_site_fract_z
_atom_site_U_iso_or_equiv
_atom_site_adp_type
_atom_site_occupancy
_atom_site_symmetry_multiplicity
_atom_site_calc_flag
_atom_site_refinement_flags
Ti Ti 0.56901(4) 0.14154(3) 0.34153(3) 0.02415(16) Uani 1 1 d .
N1 N 0.55353(16) 0.17625(13) 0.20142(15) 0.0253(5) Uani 1 1 d .
N2 N 0.52650(16) 0.02323(13) 0.28317(14) 0.0253(5) Uani 1 1 d .
O1 O 0.70030(15) 0.12837(12) 0.32695(13) 0.0342(5) Uani 1 1 d .
O2 O 0.43368(14) 0.14720(10) 0.33703(12) 0.0257(4) Uani 1 1 d .
Cl1 Cl 0.59659(6) 0.07960(4) 0.47543(5) 0.0377(2) Uani 1 1 d .
Cl2 Cl 0.58969(6) 0.26828(4) 0.38621(5) 0.0410(2) Uani 1 1 d .
C1 C 0.4586(2) 0.20771(16) 0.16421(17) 0.0259(6) Uani 1 1 d .
C2 C 0.4458(2) 0.28872(18) 0.1610(2) 0.0366(7) Uani 1 1 d .
H2 H 0.4983 0.3235 0.1817 0.044 Uiso 1 1 calc R
C3 C 0.3536(3) 0.31691(18) 0.1265(2) 0.0418(8) Uani 1 1 d .
C4 C 0.2752(2) 0.2700(2) 0.0961(2) 0.0419(8) Uani 1 1 d .
H4 H 0.2132 0.2911 0.0713 0.050 Uiso 1 1 calc R
C5 C 0.2916(2) 0.19026(19) 0.10348(19) 0.0341(7) Uani 1 1 d .
C6 C 0.3800(2) 0.15756(17) 0.13722(18) 0.0289(6) Uani 1 1 d .
H6 H 0.3876 0.1021 0.1421 0.035 Uiso 1 1 calc R
C7 C 0.6230(2) 0.17557(16) 0.15253(18) 0.0293(6) Uani 1 1 d .
C8 C 0.5997(2) 0.1946(2) 0.0523(2) 0.0395(8) Uani 1 1 d .
C9 C 0.7228(2) 0.15912(18) 0.1840(2) 0.0347(7) Uani 1 1 d .
H9 H 0.7667 0.1611 0.1426 0.042 Uiso 1 1 calc R
C10 C 0.7592(2) 0.14060(17) 0.2705(2) 0.0325(7) Uani 1 1 d .
C11 C 0.8680(2) 0.1380(2) 0.3096(2) 0.0438(8) Uani 1 1 d .
C12 C 0.8884(3) 0.0767(3) 0.3832(3) 0.0822(15) Uani 1 1 d .
H12A H 0.9551 0.0833 0.4157 0.099 Uiso 1 1 calc R
H12B H 0.8810 0.0239 0.3568 0.099 Uiso 1 1 calc R
H12C H 0.8421 0.0833 0.4245 0.099 Uiso 1 1 calc R
C13 C 0.9304(3) 0.1232(4) 0.2379(3) 0.101(2) Uani 1 1 d .
H13A H 0.9991 0.1186 0.2659 0.122 Uiso 1 1 calc R
H13B H 0.9227 0.1671 0.1954 0.122 Uiso 1 1 calc R
H13C H 0.9093 0.0742 0.2061 0.122 Uiso 1 1 calc R
C14 C 0.8913(3) 0.2190(3) 0.3522(3) 0.0787(14) Uani 1 1 d .
H14A H 0.8517 0.2275 0.3988 0.094 Uiso 1 1 calc R
H14B H 0.8765 0.2599 0.3064 0.094 Uiso 1 1 calc R
H14C H 0.9607 0.2214 0.3787 0.094 Uiso 1 1 calc R
C15 C 0.5965(2) -0.01430(15) 0.23627(18) 0.0275(6) Uani 1 1 d .
C16 C 0.6782(2) -0.04984(19) 0.2851(2) 0.0406(8) Uani 1 1 d .
H16 H 0.6874 -0.0528 0.3484 0.049 Uiso 1 1 calc R
C17 C 0.7459(3) -0.0810(2) 0.2375(3) 0.0505(9) Uani 1 1 d .
C18 C 0.7379(3) -0.0767(2) 0.1462(2) 0.0470(9) Uani 1 1 d .
H18 H 0.7860 -0.0981 0.1156 0.056 Uiso 1 1 calc R
C19 C 0.6559(2) -0.03955(18) 0.1023(2) 0.0387(7) Uani 1 1 d .
C20 C 0.5844(2) -0.00890(16) 0.14410(19) 0.0300(6) Uani 1 1 d .
H20 H 0.5282 0.0154 0.1107 0.036 Uiso 1 1 calc R
C21 C 0.4458(2) -0.01295(15) 0.29238(17) 0.0252(6) Uani 1 1 d .
C22 C 0.4307(3) -0.09935(18) 0.2629(2) 0.0402(8) Uani 1 1 d .
C23 C 0.3692(2) 0.02082(16) 0.33005(17) 0.0260(6) Uani 1 1 d .
H23 H 0.3179 -0.0126 0.3414 0.031 Uiso 1 1 calc R
C24 C 0.3647(2) 0.09860(15) 0.35095(17) 0.0243(6) Uani 1 1 d .
C25 C 0.2843(2) 0.13721(16) 0.3923(2) 0.0304(6) Uani 1 1 d .
C26 C 0.2064(2) 0.07835(19) 0.4093(2) 0.0443(8) Uani 1 1 d .
H26A H 0.1730 0.0571 0.3521 0.053 Uiso 1 1 calc R
H26B H 0.1589 0.1049 0.4397 0.053 Uiso 1 1 calc R
H26C H 0.2374 0.0353 0.4468 0.053 Uiso 1 1 calc R
C27 C 0.2372(3) 0.2028(2) 0.3303(2) 0.0447(8) Uani 1 1 d .
H27A H 0.2875 0.2403 0.3196 0.054 Uiso 1 1 calc R
H27B H 0.1882 0.2302 0.3584 0.054 Uiso 1 1 calc R
H27C H 0.2057 0.1799 0.2734 0.054 Uiso 1 1 calc R
C28 C 0.3351(3) 0.1715(2) 0.4819(2) 0.0457(8) Uani 1 1 d .
H28A H 0.3740 0.1304 0.5166 0.055 Uiso 1 1 calc R
H28B H 0.2859 0.1911 0.5154 0.055 Uiso 1 1 calc R
H28C H 0.3779 0.2149 0.4708 0.055 Uiso 1 1 calc R
F1 F 0.34136(18) 0.39591(11) 0.12175(16) 0.0664(7) Uani 1 1 d .
F2 F 0.21534(14) 0.14164(12) 0.07673(14) 0.0522(5) Uani 1 1 d .
F3 F 0.58987(17) 0.27235(12) 0.03837(13) 0.0556(6) Uani 1 1 d .
F4 F 0.51867(15) 0.15996(13) 0.01147(11) 0.0507(5) Uani 1 1 d .
F5 F 0.67086(15) 0.17100(13) 0.00970(12) 0.0551(6) Uani 1 1 d .
F6 F 0.82527(18) -0.11760(16) 0.28525(18) 0.0810(8) Uani 1 1 d .
F7 F 0.64473(16) -0.03203(13) 0.01215(13) 0.0558(6) Uani 1 1 d .
F8 F 0.35100(16) -0.13056(10) 0.28662(14) 0.0514(5) Uani 1 1 d .
F9 F 0.50451(18) -0.14434(11) 0.3005(2) 0.0716(7) Uani 1 1 d .
F10 F 0.42129(19) -0.10729(13) 0.17591(14) 0.0704(7) Uani 1 1 d .
C29 C 0.0224(8) -0.0122(6) 0.0385(8) 0.096(4) Uani 0.50 1 d PD
H29A H -0.0270 -0.0399 0.0668 0.115 Uiso 0.50 1 calc PR
H29B H 0.0412 0.0356 0.0748 0.115 Uiso 0.50 1 calc PR
C30 C 0.1111(7) -0.0644(6) 0.0507(8) 0.095(4) Uani 0.50 1 d PD
H30A H 0.0926 -0.1159 0.0221 0.114 Uiso 0.50 1 calc PR
H30B H 0.1606 -0.0404 0.0193 0.114 Uiso 0.50 1 calc PR
C31 C 0.1516(10) -0.0767(8) 0.1364(8) 0.118(5) Uani 0.50 1 d PD
H31A H 0.2222 -0.0679 0.1439 0.142 Uiso 0.50 1 calc PR
H31B H 0.1389 -0.1310 0.1531 0.142 Uiso 0.50 1 calc PR
H31C H 0.1231 -0.0402 0.1747 0.142 Uiso 0.50 1 calc PR

loop_
_atom_site_aniso_label
_atom_site_aniso_U_11
_atom_site_aniso_U_22
_atom_site_aniso_U_33
_atom_site_aniso_U_23
_atom_site_aniso_U_13
_atom_site_aniso_U_12
Ti 0.0234(3) 0.0258(3) 0.0227(3) 0.00106(18) 0.0024(2) -0.00259(19)
N1 0.0241(13) 0.0252(12) 0.0257(12) 0.0010(9) 0.0020(9) -0.0023(9)
N2 0.0256(13) 0.0250(11) 0.0248(12) 0.0006(9) 0.0034(9) 0.0033(9)
O1 0.0243(11) 0.0460(12) 0.0316(11) 0.0052(9) 0.0024(9) -0.0006(9)
O2 0.0259(10) 0.0230(9) 0.0285(10) -0.0004(7) 0.0057(8) -0.0010(8)
Cl1 0.0422(5) 0.0415(4) 0.0266(4) 0.0083(3) -0.0019(3) -0.0045(3)
Cl2 0.0491(5) 0.0302(4) 0.0426(4) -0.0056(3) 0.0047(4) -0.0122(3)
C1 0.0287(15) 0.0292(14) 0.0193(13) 0.0035(10) 0.0029(11) 0.0039(11)
C2 0.0411(19) 0.0307(16) 0.0362(17) 0.0032(12) 0.0012(14) 0.0009(13)
C3 0.051(2) 0.0321(17) 0.0409(18) 0.0043(14) 0.0040(15) 0.0141(15)
C4 0.0376(19) 0.054(2) 0.0311(17) 0.0022(14) -0.0018(14) 0.0184(16)
C5 0.0274(16) 0.0446(18) 0.0284(15) -0.0018(13) -0.0006(12) 0.0004(13)
C6 0.0286(16) 0.0308(15) 0.0261(14) 0.0011(11) 0.0013(12) 0.0029(12)
C7 0.0318(16) 0.0275(14) 0.0286(15) 0.0006(11) 0.0054(12) -0.0061(12)
C8 0.0365(19) 0.052(2) 0.0313(16) 0.0062(14) 0.0092(14) -0.0073(15)
C9 0.0258(16) 0.0441(18) 0.0355(17) 0.0005(13) 0.0095(13) -0.0032(13)
C10 0.0250(16) 0.0335(16) 0.0394(17) -0.0031(12) 0.0063(13) -0.0030(12)
C11 0.0217(16) 0.058(2) 0.050(2) -0.0039(16) 0.0037(14) -0.0037(14)
C12 0.036(2) 0.099(4) 0.102(4) 0.032(3) -0.015(2) 0.007(2)
C13 0.026(2) 0.210(7) 0.068(3) -0.022(3) 0.007(2) 0.016(3)
C14 0.047(3) 0.090(3) 0.090(3) -0.016(3) -0.014(2) -0.020(2)
C15 0.0278(15) 0.0219(14) 0.0333(15) -0.0009(11) 0.0072(12) 0.0011(11)
C16 0.0416(19) 0.0417(18) 0.0381(17) 0.0018(14) 0.0055(14) 0.0136(15)
C17 0.038(2) 0.047(2) 0.066(2) 0.0024(17) 0.0070(17) 0.0212(16)
C18 0.040(2) 0.045(2) 0.061(2) -0.0131(16) 0.0217(17) 0.0067(15)
C19 0.0425(19) 0.0350(17) 0.0413(18) -0.0099(13) 0.0152(15) -0.0028(14)
C20 0.0309(16) 0.0256(14) 0.0341(16) -0.0046(12) 0.0071(12) 0.0015(12)
C21 0.0308(16) 0.0227(14) 0.0219(13) -0.0006(10) 0.0039(11) -0.0008(11)
C22 0.046(2) 0.0312(16) 0.047(2) -0.0076(14) 0.0201(16) -0.0066(14)
C23 0.0262(15) 0.0262(14) 0.0260(14) 0.0009(11) 0.0057(11) -0.0036(11)
C24 0.0252(15) 0.0275(14) 0.0191(13) 0.0008(10) 0.0005(11) -0.0013(11)
C25 0.0308(16) 0.0281(15) 0.0336(16) 0.0003(11) 0.0090(13) 0.0035(12)
C26 0.0326(18) 0.0407(18) 0.064(2) -0.0033(16) 0.0208(16) 0.0015(14)
C27 0.042(2) 0.0449(19) 0.050(2) 0.0100(15) 0.0147(16) 0.0181(15)
C28 0.043(2) 0.056(2) 0.0410(19) -0.0134(16) 0.0140(15) 0.0033(16)
F1 0.0758(17) 0.0343(11) 0.0838(16) 0.0081(10) -0.0010(13) 0.0232(11)
F2 0.0301(11) 0.0613(13) 0.0598(13) -0.0024(10) -0.0078(9) -0.0033(9)
F3 0.0698(15) 0.0520(13) 0.0440(11) 0.0197(9) 0.0075(10) -0.0037(10)
F4 0.0450(12) 0.0799(15) 0.0257(10) 0.0000(9) 0.0025(8) -0.0184(10)
F5 0.0477(13) 0.0881(15) 0.0333(11) 0.0042(10) 0.0180(9) 0.0013(11)
F6 0.0575(16) 0.0991(19) 0.0835(17) 0.0014(14) 0.0040(13) 0.0525(14)
F7 0.0650(14) 0.0685(13) 0.0386(11) -0.0138(10) 0.0220(10) 0.0024(11)
F8 0.0595(14) 0.0310(10) 0.0716(14) -0.0130(9) 0.0334(11) -0.0175(9)
F9 0.0620(16) 0.0242(10) 0.128(2) 0.0010(11) 0.0160(14) 0.0088(9)
F10 0.102(2) 0.0647(14) 0.0524(13) -0.0342(11) 0.0370(13) -0.0449(13)
C29 0.072(8) 0.060(6) 0.153(12) 0.008(7) 0.014(7) 0.008(5)
C30 0.065(7) 0.071(7) 0.144(11) -0.002(7) 0.005(7) -0.003(5)
C31 0.123(11) 0.110(10) 0.106(10) 0.021(7) -0.028(8) -0.022(8)

loop_
_atom_type_symbol
_atom_type_description
_atom_type_scat_dispersion_real
_atom_type_scat_dispersion_imag
_atom_type_scat_source
C C 0.0033 0.0016 'International Tables Vol C Tables 4.2.6.8 and 6.1.1.4'
H H 0.0000 0.0000 'International Tables Vol C Tables 4.2.6.8 and 6.1.1.4'
N N 0.0061 0.0033 'International Tables Vol C Tables 4.2.6.8 and 6.1.1.4'
O O 0.0106 0.0060 'International Tables Vol C Tables 4.2.6.8 and 6.1.1.4'
F F 0.0171 0.0103 'International Tables Vol C Tables 4.2.6.8 and 6.1.1.4'
Cl Cl 0.1484 0.1585 'International Tables Vol C Tables 4.2.6.8 and 6.1.1.4'
Ti Ti 0.2776 0.4457 'International Tables Vol C Tables 4.2.6.8 and 6.1.1.4'

loop_
_geom_angle_atom_site_label_1
_geom_angle_atom_site_label_2
_geom_angle_atom_site_label_3
_geom_angle
_geom_angle_site_symmetry_1
O2 Ti O1 170.48(9) .
O2 Ti N1 91.19(8) .
O1 Ti N1 81.53(8) .
O2 Ti N2 80.57(8) .
O1 Ti N2 92.40(9) .
N1 Ti N2 83.17(8) .
O2 Ti Cl2 92.13(6) .
O1 Ti Cl2 94.16(7) .
N1 Ti Cl2 91.25(6) .
N2 Ti Cl2 170.68(6) .
O2 Ti Cl1 94.03(6) .
O1 Ti Cl1 91.87(7) .
N1 Ti Cl1 167.08(7) .
N2 Ti Cl1 86.03(6) .
Cl2 Ti Cl1 100.35(3) .
C7 N1 C1 119.5(2) .
C7 N1 Ti 126.09(19) .
C1 N1 Ti 114.27(16) .
C21 N2 C15 120.5(2) .
C21 N2 Ti 123.60(18) .
C15 N2 Ti 115.89(17) .
C10 O1 Ti 142.1(2) .
C24 O2 Ti 136.10(17) .
C2 C1 C6 120.5(3) .
C2 C1 N1 118.9(3) .
C6 C1 N1 120.5(2) .
C3 C2 C1 117.5(3) .
C3 C2 H2 121.3 .
C1 C2 H2 121.3 .
F1 C3 C4 118.4(3) .
F1 C3 C2 117.6(3) .
C4 C3 C2 124.0(3) .
C3 C4 C5 115.9(3) .
C3 C4 H4 122.1 .
C5 C4 H4 122.1 .
F2 C5 C6 118.3(3) .
F2 C5 C4 117.9(3) .
C6 C5 C4 123.8(3) .
C5 C6 C1 118.2(3) .
C5 C6 H6 120.9 .
C1 C6 H6 120.9 .
N1 C7 C9 125.7(3) .
N1 C7 C8 120.5(3) .
C9 C7 C8 113.9(3) .
F4 C8 F5 106.3(3) .
F4 C8 F3 107.9(3) .
F5 C8 F3 106.4(2) .
F4 C8 C7 112.8(2) .
F5 C8 C7 111.7(3) .
F3 C8 C7 111.3(3) .
C10 C9 C7 123.5(3) .
C10 C9 H9 118.3 .
C7 C9 H9 118.3 .
O1 C10 C9 120.1(3) .
O1 C10 C11 115.7(3) .
C9 C10 C11 124.0(3) .
C13 C11 C12 110.9(4) .
C13 C11 C10 111.9(3) .
C12 C11 C10 110.6(3) .
C13 C11 C14 110.2(4) .
C12 C11 C14 107.8(4) .
C10 C11 C14 105.2(3) .
C11 C12 H12A 109.5 .
C11 C12 H12B 109.5 .
H12A C12 H12B 109.5 .
C11 C12 H12C 109.5 .
H12A C12 H12C 109.5 .
H12B C12 H12C 109.5 .
C11 C13 H13A 109.5 .
C11 C13 H13B 109.5 .
H13A C13 H13B 109.5 .
C11 C13 H13C 109.5 .
H13A C13 H13C 109.5 .
H13B C13 H13C 109.5 .
C11 C14 H14A 109.5 .
C11 C14 H14B 109.5 .
H14A C14 H14B 109.5 .
C11 C14 H14C 109.5 .
H14A C14 H14C 109.5 .
H14B C14 H14C 109.5 .
C16 C15 C20 121.1(3) .
C16 C15 N2 119.2(3) .
C20 C15 N2 119.6(2) .
C15 C16 C17 117.1(3) .
C15 C16 H16 121.5 .
C17 C16 H16 121.5 .
F6 C17 C18 118.7(3) .
F6 C17 C16 117.2(3) .
C18 C17 C16 124.2(3) .
C19 C18 C17 115.6(3) .
C19 C18 H18 122.2 .
C17 C18 H18 122.2 .
F7 C19 C18 118.4(3) .
F7 C19 C20 117.7(3) .
C18 C19 C20 123.9(3) .
C19 C20 C15 118.2(3) .
C19 C20 H20 120.9 .
C15 C20 H20 120.9 .
N2 C21 C23 124.9(2) .
N2 C21 C22 119.6(2) .
C23 C21 C22 115.5(2) .
F10 C22 F9 108.0(3) .
F10 C22 F8 106.8(3) .
F9 C22 F8 105.8(3) .
F10 C22 C21 112.1(3) .
F9 C22 C21 111.5(3) .
F8 C22 C21 112.3(2) .
C24 C23 C21 123.7(3) .
C24 C23 H23 118.1 .
C21 C23 H23 118.1 .
O2 C24 C23 120.6(2) .
O2 C24 C25 113.9(2) .
C23 C24 C25 125.5(2) .
C24 C25 C27 109.0(2) .
C24 C25 C26 112.3(2) .
C27 C25 C26 109.8(3) .
C24 C25 C28 105.7(2) .
C27 C25 C28 110.6(3) .
C26 C25 C28 109.3(3) .
C25 C26 H26A 109.5 .
C25 C26 H26B 109.5 .
H26A C26 H26B 109.5 .
C25 C26 H26C 109.5 .
H26A C26 H26C 109.5 .
H26B C26 H26C 109.5 .
C25 C27 H27A 109.5 .
C25 C27 H27B 109.5 .
H27A C27 H27B 109.5 .
C25 C27 H27C 109.5 .
H27A C27 H27C 109.5 .
H27B C27 H27C 109.5 .
C25 C28 H28A 109.5 .
C25 C28 H28B 109.5 .
H28A C28 H28B 109.5 .
C25 C28 H28C 109.5 .
H28A C28 H28C 109.5 .
H28B C28 H28C 109.5 .
C29 C29 C30 123.7(15) 3
C29 C29 H29A 106.4 3
C30 C29 H29A 106.4 .
C29 C29 H29B 106.4 3
C30 C29 H29B 106.4 .
H29A C29 H29B 106.5 .
C31 C30 C29 114.1(12) .
C31 C30 H30A 108.7 .
C29 C30 H30A 108.7 .
C31 C30 H30B 108.7 .
C29 C30 H30B 108.7 .
H30A C30 H30B 107.6 .
C30 C31 H31A 109.5 .
C30 C31 H31B 109.5 .
H31A C31 H31B 109.5 .
C30 C31 H31C 109.5 .
H31A C31 H31C 109.5 .
H31B C31 H31C 109.5 .

loop_
_geom_bond_atom_site_label_1
_geom_bond_atom_site_label_2
_geom_bond_distance
_geom_bond_site_symmetry_2
Ti O2 1.8737(19) .
Ti O1 1.890(2) .
Ti N1 2.183(2) .
Ti N2 2.235(2) .
Ti Cl2 2.2608(9) .
Ti Cl1 2.2637(8) .
N1 C7 1.316(4) .
N1 C1 1.446(4) .
N2 C21 1.308(3) .
N2 C15 1.449(3) .
O1 C10 1.300(3) .
O2 C24 1.310(3) .
C1 C2 1.387(4) .
C1 C6 1.390(4) .
C2 C3 1.384(5) .
C2 H2 0.9500 .
C3 F1 1.353(4) .
C3 C4 1.365(5) .
C4 C5 1.375(5) .
C4 H4 0.9500 .
C5 F2 1.350(4) .
C5 C6 1.366(4) .
C6 H6 0.9500 .
C7 C9 1.415(4) .
C7 C8 1.536(4) .
C8 F4 1.327(4) .
C8 F5 1.334(4) .
C8 F3 1.341(4) .
C9 C10 1.362(4) .
C9 H9 0.9500 .
C10 C11 1.529(4) .
C11 C13 1.526(5) .
C11 C12 1.519(6) .
C11 C14 1.531(6) .
C12 H12A 0.9800 .
C12 H12B 0.9800 .
C12 H12C 0.9800 .
C13 H13A 0.9800 .
C13 H13B 0.9800 .
C13 H13C 0.9800 .
C14 H14A 0.9800 .
C14 H14B 0.9800 .
C14 H14C 0.9800 .
C15 C16 1.384(4) .
C15 C20 1.385(4) .
C16 C17 1.388(5) .
C16 H16 0.9500 .
C17 F6 1.362(4) .
C17 C18 1.374(5) .
C18 C19 1.372(5) .
C18 H18 0.9500 .
C19 F7 1.358(4) .
C19 C20 1.371(4) .
C20 H20 0.9500 .
C21 C23 1.415(4) .
C21 C22 1.538(4) .
C22 F10 1.313(4) .
C22 F9 1.328(4) .
C22 F8 1.332(4) .
C23 C24 1.363(4) .
C23 H23 0.9500 .
C24 C25 1.522(4) .
C25 C27 1.531(4) .
C25 C26 1.528(4) .
C25 C28 1.536(4) .
C26 H26A 0.9800 .
C26 H26B 0.9800 .
C26 H26C 0.9800 .
C27 H27A 0.9800 .
C27 H27B 0.9800 .
C27 H27C 0.9800 .
C28 H28A 0.9800 .
C28 H28B 0.9800 .
C28 H28C 0.9800 .
C29 C29 1.30(2) 3
C29 C30 1.505(11) .
C29 H29A 0.9900 .
C29 H29B 0.9900 .
C30 C31 1.343(12) .
C30 H30A 0.9900 .
C30 H30B 0.9900 .
C31 H31A 0.9800 .
C31 H31B 0.9800 .
C31 H31C 0.9800 .
